data_4514584
loop_
_publ_author_name
'Sun, Cai'
'Wang, Ming-Sheng'
'Guo, Guo-Cong'

_publ_section_title
;
 Covalently Bonded Pillared Layered Bromoplumbate with High Thermal
 Stability: High Capacitance Gain after Photoinduced Electron Transfer.
;
_journal_issue 34
_journal_name_full 'ACS applied materials &amp; interfaces'
_journal_page_first 30713
_journal_page_last 30718
_journal_paper_doi 10.1021/acsami.9b06375
_journal_volume 11
_journal_year 2019
_chemical_formula_sum 'C16 H16 Br6 N2 O4 Pb3'
_chemical_formula_weight 1401.34
_space_group_crystal_system monoclinic
_space_group_IT_number 15
_space_group_name_Hall '-C 2yc'
_space_group_name_H-M_alt 'C 1 2/c 1'
_symmetry_space_group_name_Hall '-C 2yc'
_symmetry_space_group_name_H-M 'C 1 2/c 1'
_atom_sites_solution_hydrogens geom
_audit_creation_method SHELXL-2014/6
_cell_angle_alpha 90
_cell_angle_beta 114.459(2)
_cell_angle_gamma 90
_cell_formula_units_Z 4
_cell_length_a 25.1361(6)
_cell_length_b 4.6632(2)
_cell_length_c 23.7066(7)
_cell_measurement_reflns_used 10740
_cell_measurement_temperature 293(2)
_cell_measurement_theta_max 31.1720
_cell_measurement_theta_min 4.4780
_cell_volume 2529.39(15)
_computing_cell_refinement 'CrysAlisPro 1.171.39.23b (Rigaku OD, 2015)'
_computing_data_collection 'CrysAlisPro 1.171.39.23b (Rigaku OD, 2015)'
_computing_data_reduction 'CrysAlisPro 1.171.39.23b (Rigaku OD, 2015)'
_computing_structure_refinement 'SHELXL-2014/6 (Sheldrick, 2014)'
_computing_structure_solution 'SHELXL-2014/6 (Sheldrick, 2014)'
_diffrn_ambient_temperature 293(2)
_diffrn_measured_fraction_theta_full 0.997
_diffrn_measured_fraction_theta_max 0.997
_diffrn_measurement_device_type 'XtaLAB AFC10 (RCD3): fixed-chi single'
_diffrn_measurement_method '\w scans'
_diffrn_radiation_type MoK\a
_diffrn_radiation_wavelength 0.71073
_diffrn_reflns_av_R_equivalents 0.0507
_diffrn_reflns_av_unetI/netI 0.0215
_diffrn_reflns_Laue_measured_fraction_full 0.997
_diffrn_reflns_Laue_measured_fraction_max 0.997
_diffrn_reflns_limit_h_max 30
_diffrn_reflns_limit_h_min -30
_diffrn_reflns_limit_k_max 5
_diffrn_reflns_limit_k_min -5
_diffrn_reflns_limit_l_max 29
_diffrn_reflns_limit_l_min -29
_diffrn_reflns_number 27216
_diffrn_reflns_point_group_measured_fraction_full 0.997
_diffrn_reflns_point_group_measured_fraction_max 0.997
_diffrn_reflns_theta_full 25.242
_diffrn_reflns_theta_max 26.373
_diffrn_reflns_theta_min 3.977
_diffrn_source 'fine-focus sealed X-ray tube'
_exptl_absorpt_coefficient_mu 29.424
_exptl_absorpt_correction_T_max 1.00000
_exptl_absorpt_correction_T_min 0.21493
_exptl_absorpt_correction_type multi-scan
_exptl_absorpt_process_details
;
CrysAlisPro 1.171.39.23b (Rigaku Oxford Diffraction, 2015)
Empirical absorption correction using spherical harmonics,
 implemented in SCALE3 ABSPACK scaling algorithm.
;
_exptl_crystal_colour 'black red'
_exptl_crystal_density_diffrn 3.680
_exptl_crystal_density_method 'not measured'
_exptl_crystal_description sheet
_exptl_crystal_F_000 2456
_exptl_crystal_size_max 0.07
_exptl_crystal_size_mid 0.06
_exptl_crystal_size_min 0.02
_refine_diff_density_max 2.109
_refine_diff_density_min -1.309
_refine_diff_density_rms 0.183
_refine_ls_extinction_method none
_refine_ls_goodness_of_fit_ref 1.180
_refine_ls_hydrogen_treatment constr
_refine_ls_matrix_type full
_refine_ls_number_parameters 141
_refine_ls_number_reflns 2574
_refine_ls_number_restraints 0
_refine_ls_restrained_S_all 1.180
_refine_ls_R_factor_all 0.0347
_refine_ls_R_factor_gt 0.0309
_refine_ls_shift/su_max 0.002
_refine_ls_shift/su_mean 0.000
_refine_ls_structure_factor_coef Fsqd
_refine_ls_weighting_details 'w=1/[\s^2^(Fo^2^)+(0.0296P)^2^+41.2800P] where P=(Fo^2^+2Fc^2^)/3'
_refine_ls_weighting_scheme calc
_refine_ls_wR_factor_gt 0.0718
_refine_ls_wR_factor_ref 0.0734
_reflns_Friedel_coverage 0.000
_reflns_number_gt 2376
_reflns_number_total 2574
_reflns_threshold_expression 'I > 2\s(I)'
_cod_data_source_file am9b06375_si_003.cif
_cod_data_source_block 15
_cod_depositor_comments
;
The following automatic conversions were performed:

'_exptl_absorpt_correction_type' value 'Multi-scan' changed to
'multi-scan' according to
/home/data/users/saulius/crontab/automatic-downloads/current/ACS/lib/dictionaries/cif_core.dic
dictionary named 'cif_core.dic' version 2.4.2 from 2011-04-26.

Automatic conversion script
Id: cif_fix_values 4973 2017-02-22 13:04:09Z antanas 
;
_cod_database_code 4514584
_shelx_space_group_comment
;
The symmetry employed for this shelxl refinement is uniquely defined
by the following loop, which should always be used as a source of
symmetry information in preference to the above space-group names.
They are only intended as comments.
;
_shelxl_version_number 2014/6

loop_
_space_group_symop_operation_xyz
'x, y, z'
'-x, y, -z+1/2'
'x+1/2, y+1/2, z'
'-x+1/2, y+1/2, -z+1/2'
'-x, -y, -z'
'x, -y, z-1/2'
'-x+1/2, -y+1/2, -z'
'x+1/2, -y+1/2, z-1/2'

loop_
_atom_site_label
_atom_site_type_symbol
_atom_site_fract_x
_atom_site_fract_y
_atom_site_fract_z
_atom_site_U_iso_or_equiv
_atom_site_adp_type
_atom_site_occupancy
_atom_site_site_symmetry_order
_atom_site_calc_flag
_atom_site_refinement_flags_posn
_atom_site_refinement_flags_adp
_atom_site_refinement_flags_occupancy
Pb1 Pb 1.0000 0.43691(9) 0.7500 0.02792(11) Uani 1 2 d S T P
Pb2 Pb 0.80244(2) 0.08745(6) 0.70062(2) 0.02886(10) Uani 1 1 d . . .
Br1 Br 0.88462(4) 0.4018(2) 0.63960(4) 0.0424(2) Uani 1 1 d . . .
Br2 Br 0.95325(4) -0.0159(2) 0.80290(4) 0.0378(2) Uani 1 1 d . . .
Br3 Br 0.81741(3) 0.57042(16) 0.80362(3) 0.02649(16) Uani 1 1 d . . .
O1 O 0.7549(2) 0.5455(11) 0.6472(2) 0.0282(11) Uani 1 1 d . . .
O2 O 0.7582(3) 0.9239(11) 0.5937(2) 0.0294(12) Uani 1 1 d . . .
N1 N 0.6143(3) 0.5240(14) 0.5212(3) 0.0247(13) Uani 1 1 d . . .
C1 C 0.5815(4) 0.6244(19) 0.4643(4) 0.0342(18) Uani 1 1 d . . .
H1 H 0.5893 0.5671 0.4309 0.041 Uiso 1 1 calc R U .
C2 C 0.5364(4) 0.8115(19) 0.4550(3) 0.0331(18) Uani 1 1 d . . .
H2 H 0.5137 0.8785 0.4153 0.040 Uiso 1 1 calc R U .
C3 C 0.5245(3) 0.9014(16) 0.5045(3) 0.0233(15) Uani 1 1 d . . .
C4 C 0.5605(4) 0.797(2) 0.5631(3) 0.0330(18) Uani 1 1 d . . .
H4 H 0.5543 0.8538 0.5975 0.040 Uiso 1 1 calc R U .
C5 C 0.6048(4) 0.6107(19) 0.5703(3) 0.0323(18) Uani 1 1 d . . .
H5 H 0.6288 0.5433 0.6096 0.039 Uiso 1 1 calc R U .
C6 C 0.6642(3) 0.3307(16) 0.5305(4) 0.0260(15) Uani 1 1 d . . .
H6A H 0.6534 0.2001 0.4957 0.031 Uiso 1 1 calc R U .
H6B H 0.6733 0.2176 0.5677 0.031 Uiso 1 1 calc R U .
C7 C 0.7174(3) 0.5018(17) 0.5365(3) 0.0267(15) Uani 1 1 d . . .
H7A H 0.7061 0.6363 0.5023 0.032 Uiso 1 1 calc R U .
H7B H 0.7460 0.3720 0.5330 0.032 Uiso 1 1 calc R U .
C8 C 0.7458(3) 0.6675(15) 0.5973(3) 0.0196(13) Uani 1 1 d . . .

loop_
_atom_site_aniso_label
_atom_site_aniso_U_11
_atom_site_aniso_U_22
_atom_site_aniso_U_33
_atom_site_aniso_U_23
_atom_site_aniso_U_13
_atom_site_aniso_U_12
Pb1 0.0248(2) 0.0327(2) 0.0254(2) 0.000 0.00954(16) 0.000
Pb2 0.02920(17) 0.02860(16) 0.02431(15) -0.00101(11) 0.00660(12) 0.00212(12)
Br1 0.0276(4) 0.0602(6) 0.0329(4) 0.0053(4) 0.0062(3) -0.0003(4)
Br2 0.0352(4) 0.0511(5) 0.0317(4) 0.0056(4) 0.0184(3) 0.0017(4)
Br3 0.0260(4) 0.0308(4) 0.0227(3) -0.0017(3) 0.0101(3) -0.0016(3)
O1 0.037(3) 0.029(3) 0.021(2) 0.001(2) 0.014(2) 0.003(2)
O2 0.039(3) 0.023(3) 0.028(3) -0.002(2) 0.015(2) -0.004(2)
N1 0.021(3) 0.028(3) 0.022(3) 0.000(3) 0.006(2) -0.004(3)
C1 0.040(5) 0.039(4) 0.022(4) 0.002(3) 0.011(3) 0.006(4)
C2 0.036(4) 0.038(4) 0.018(3) 0.006(3) 0.005(3) 0.014(4)
C3 0.015(3) 0.030(4) 0.022(3) 0.000(3) 0.005(3) -0.003(3)
C4 0.033(4) 0.048(5) 0.019(3) 0.007(3) 0.012(3) 0.006(4)
C5 0.030(4) 0.047(5) 0.018(3) 0.006(3) 0.007(3) 0.003(4)
C6 0.022(4) 0.022(3) 0.027(4) -0.002(3) 0.004(3) -0.001(3)
C7 0.031(4) 0.029(4) 0.023(4) -0.003(3) 0.013(3) -0.003(3)
C8 0.012(3) 0.025(3) 0.023(3) 0.000(3) 0.008(3) 0.002(3)

loop_
_atom_type_symbol
_atom_type_description
_atom_type_scat_dispersion_real
_atom_type_scat_dispersion_imag
_atom_type_scat_source
C C 0.0033 0.0016 'International Tables Vol C Tables 4.2.6.8 and 6.1.1.4'
Br Br -0.2901 2.4595 'International Tables Vol C Tables 4.2.6.8 and 6.1.1.4'
Pb Pb -3.3944 10.1111 'International Tables Vol C Tables 4.2.6.8 and 6.1.1.4'
O O 0.0106 0.0060 'International Tables Vol C Tables 4.2.6.8 and 6.1.1.4'
N N 0.0061 0.0033 'International Tables Vol C Tables 4.2.6.8 and 6.1.1.4'
H H 0.0000 0.0000 'International Tables Vol C Tables 4.2.6.8 and 6.1.1.4'

loop_
_geom_angle_atom_site_label_1
_geom_angle_atom_site_label_2
_geom_angle_atom_site_label_3
_geom_angle
_geom_angle_site_symmetry_1
_geom_angle_site_symmetry_3
Br2 Pb1 Br2 88.10(4) . 2_756
Br2 Pb1 Br1 90.08(3) . 2_756
Br2 Pb1 Br1 85.42(3) 2_756 2_756
Br2 Pb1 Br1 85.42(3) . .
Br2 Pb1 Br1 90.08(3) 2_756 .
Br1 Pb1 Br1 173.74(4) 2_756 .
O2 Pb2 O1 79.91(17) 1_545 .
O2 Pb2 Br3 86.36(13) 1_545 4_646
O1 Pb2 Br3 75.08(13) . 4_646
O2 Pb2 Br3 150.17(13) 1_545 .
O1 Pb2 Br3 70.79(12) . .
Br3 Pb2 Br3 80.99(2) 4_646 .
Pb2 Br3 Pb2 101.18(2) 4_656 .
C8 O1 Pb2 136.7(5) . .
C8 O2 Pb2 104.4(4) . 1_565
C1 N1 C5 120.7(7) . .
C1 N1 C6 119.4(6) . .
C5 N1 C6 119.7(6) . .
N1 C1 C2 120.4(7) . .
N1 C1 H1 119.8 . .
C2 C1 H1 119.8 . .
C1 C2 C3 120.5(7) . .
C1 C2 H2 119.7 . .
C3 C2 H2 119.7 . .
C2 C3 C4 117.2(7) . .
C2 C3 C3 121.6(8) . 5_676
C4 C3 C3 121.2(8) . 5_676
C5 C4 C3 120.3(7) . .
C5 C4 H4 119.9 . .
C3 C4 H4 119.9 . .
N1 C5 C4 120.8(7) . .
N1 C5 H5 119.6 . .
C4 C5 H5 119.6 . .
N1 C6 C7 110.7(6) . .
N1 C6 H6A 109.5 . .
C7 C6 H6A 109.5 . .
N1 C6 H6B 109.5 . .
C7 C6 H6B 109.5 . .
H6A C6 H6B 108.1 . .
C6 C7 C8 113.9(6) . .
C6 C7 H7A 108.8 . .
C8 C7 H7A 108.8 . .
C6 C7 H7B 108.8 . .
C8 C7 H7B 108.8 . .
H7A C7 H7B 107.7 . .
O1 C8 O2 123.3(7) . .
O1 C8 C7 119.7(6) . .
O2 C8 C7 117.0(6) . .

loop_
_geom_bond_atom_site_label_1
_geom_bond_atom_site_label_2
_geom_bond_distance
_geom_bond_site_symmetry_2
Pb1 Br2 2.9381(9) .
Pb1 Br2 2.9382(9) 2_756
Pb1 Br1 3.0003(8) 2_756
Pb1 Br1 3.0004(8) .
Pb2 O2 2.431(5) 1_545
Pb2 O1 2.518(5) .
Pb2 Br3 2.9734(8) 4_646
Pb2 Br3 3.2274(8) .
Br3 Pb2 2.9732(8) 4_656
O1 C8 1.246(9) .
O2 C8 1.247(9) .
O2 Pb2 2.431(5) 1_565
N1 C1 1.341(10) .
N1 C5 1.343(10) .
N1 C6 1.484(10) .
C1 C2 1.374(11) .
C1 H1 0.9300 .
C2 C3 1.391(10) .
C2 H2 0.9300 .
C3 C4 1.397(10) .
C3 C3 1.479(14) 5_676
C4 C5 1.367(12) .
C4 H4 0.9300 .
C5 H5 0.9300 .
C6 C7 1.513(10) .
C6 H6A 0.9700 .
C6 H6B 0.9700 .
C7 C8 1.527(10) .
C7 H7A 0.9700 .
C7 H7B 0.9700 .

loop_
_geom_torsion_atom_site_label_1
_geom_torsion_atom_site_label_2
_geom_torsion_atom_site_label_3
_geom_torsion_atom_site_label_4
_geom_torsion
_geom_torsion_site_symmetry_1
_geom_torsion_site_symmetry_4
C5 N1 C1 C2 -2.0(13) . .
C6 N1 C1 C2 -177.7(8) . .
N1 C1 C2 C3 0.6(14) . .
C1 C2 C3 C4 0.8(12) . .
C1 C2 C3 C3 -178.9(9) . 5_676
C2 C3 C4 C5 -0.9(12) . .
C3 C3 C4 C5 178.8(9) 5_676 .
C1 N1 C5 C4 1.9(12) . .
C6 N1 C5 C4 177.7(8) . .
C3 C4 C5 N1 -0.5(13) . .
C1 N1 C6 C7 82.1(8) . .
C5 N1 C6 C7 -93.7(8) . .
N1 C6 C7 C8 71.4(8) . .
Pb2 O1 C8 O2 -129.9(7) . .
Pb2 O1 C8 C7 50.9(10) . .
Pb2 O2 C8 O1 1.4(8) 1_565 .
Pb2 O2 C8 C7 -179.4(5) 1_565 .
C6 C7 C8 O1 46.7(9) . .
C6 C7 C8 O2 -132.6(7) . .
